data_7240935
loop_
_publ_author_name
'Arici, M\"ursel'
'Dikilita\,s, Yakup Can'
'ERER, Hakan'
'Yesilel, Okan Zafer'

_publ_section_title
;
 Cobalt(II) and Zinc(II)-Coordination Polymers Constructed from
 Ether-Linked Tetracarboxylic Acid and Isomeric bis(imidazole) linkers:
 Luminescent Based Fe(III) Detection in Aqueous Media
;
_journal_name_full CrystEngComm
_journal_paper_doi 10.1039/D0CE00732C
_journal_year 2020
_chemical_formula_moiety 'C24 H20 Co N4 O5, 2(H2 O)'
_chemical_formula_sum 'C24 H24 Co N4 O7'
_chemical_formula_weight 539.40
_space_group_crystal_system monoclinic
_space_group_IT_number 14
_space_group_name_Hall '-P 2yn'
_space_group_name_H-M_alt 'P 1 21/n 1'
_atom_sites_solution_hydrogens mixed
_audit_creation_date 2020-07-19
_audit_creation_method
;
Olex2 1.2-alpha
(compiled 2018.07.26 svn.r3523 for OlexSys, GUI svn.r5532)
;
_audit_update_record
;
2020-07-19 deposited with the CCDC.	2020-07-21 downloaded from the CCDC.
;
_cell_angle_alpha 90
_cell_angle_beta 99.892(2)
_cell_angle_gamma 90
_cell_formula_units_Z 4
_cell_length_a 8.3011(6)
_cell_length_b 17.7049(14)
_cell_length_c 16.8818(14)
_cell_measurement_reflns_used 7675
_cell_measurement_temperature 293(2)
_cell_measurement_theta_max 26.39
_cell_measurement_theta_min 2.96
_cell_volume 2444.2(3)
_computing_cell_refinement 'Bruker SAINT'
_computing_data_collection 'Bruker APEX2'
_computing_data_reduction 'Bruker SAINT'
_computing_molecular_graphics 'Olex2 (Dolomanov et al., 2009)'
_computing_publication_material 'Olex2 (Dolomanov et al., 2009)'
_computing_structure_refinement 'ShelXL (Sheldrick, 2015)'
_computing_structure_solution 'ShelXT (Sheldrick, 2015)'
_diffrn_ambient_temperature 293(2)
_diffrn_measured_fraction_theta_full 0.990
_diffrn_measured_fraction_theta_max 0.983
_diffrn_measurement_device_type 'Bruker APEX-II CCD'
_diffrn_measurement_method '\f and \w scans'
_diffrn_radiation_type MoK\a
_diffrn_radiation_wavelength 0.71073
_diffrn_reflns_av_R_equivalents 0.0667
_diffrn_reflns_av_unetI/netI 0.0578
_diffrn_reflns_Laue_measured_fraction_full 0.990
_diffrn_reflns_Laue_measured_fraction_max 0.983
_diffrn_reflns_limit_h_max 10
_diffrn_reflns_limit_h_min -10
_diffrn_reflns_limit_k_max 22
_diffrn_reflns_limit_k_min -22
_diffrn_reflns_limit_l_max 21
_diffrn_reflns_limit_l_min -21
_diffrn_reflns_number 28322
_diffrn_reflns_point_group_measured_fraction_full 0.990
_diffrn_reflns_point_group_measured_fraction_max 0.983
_diffrn_reflns_theta_full 25.242
_diffrn_reflns_theta_max 26.413
_diffrn_reflns_theta_min 2.959
_diffrn_standards_number 0
_exptl_absorpt_coefficient_mu 0.754
_exptl_absorpt_correction_T_max 0.7454
_exptl_absorpt_correction_T_min 0.6062
_exptl_absorpt_correction_type multi-scan
_exptl_absorpt_process_details 'SADABS V2014/4 (Bruker AXS)'
_exptl_crystal_colour purple
_exptl_crystal_density_diffrn 1.466
_exptl_crystal_description block
_exptl_crystal_F_000 1116
_exptl_crystal_size_max 0.1
_exptl_crystal_size_mid 0.09
_exptl_crystal_size_min 0.06
_refine_diff_density_max 0.539
_refine_diff_density_min -0.655
_refine_diff_density_rms 0.096
_refine_ls_extinction_method none
_refine_ls_goodness_of_fit_ref 1.229
_refine_ls_hydrogen_treatment constr
_refine_ls_matrix_type full
_refine_ls_number_parameters 332
_refine_ls_number_reflns 4939
_refine_ls_number_restraints 3
_refine_ls_restrained_S_all 1.229
_refine_ls_R_factor_all 0.1220
_refine_ls_R_factor_gt 0.0938
_refine_ls_shift/su_max 0.000
_refine_ls_shift/su_mean 0.000
_refine_ls_structure_factor_coef Fsqd
_refine_ls_weighting_details 'w=1/[\s^2^(Fo^2^)+16.2885P] where P=(Fo^2^+2Fc^2^)/3'
_refine_ls_weighting_scheme calc
_refine_ls_wR_factor_gt 0.1802
_refine_ls_wR_factor_ref 0.1896
_reflns_Friedel_coverage 0.000
_reflns_number_gt 3759
_reflns_number_total 4939
_reflns_threshold_expression 'I > 2\s(I)'
_cod_data_source_file d0ce00732c2.cif
_cod_data_source_block cd294
_cod_database_code 7240935
_shelx_space_group_comment
;
The symmetry employed for this shelxl refinement is uniquely defined
by the following loop, which should always be used as a source of
symmetry information in preference to the above space-group names.
They are only intended as comments.
;

loop_
_space_group_symop_operation_xyz
'x, y, z'
'-x+1/2, y+1/2, -z+1/2'
'-x, -y, -z'
'x-1/2, -y-1/2, z-1/2'

loop_
_atom_site_label
_atom_site_type_symbol
_atom_site_fract_x
_atom_site_fract_y
_atom_site_fract_z
_atom_site_U_iso_or_equiv
_atom_site_adp_type
_atom_site_occupancy
_atom_site_site_symmetry_order
_atom_site_calc_flag
_atom_site_refinement_flags_posn
_atom_site_refinement_flags_adp
_atom_site_refinement_flags_occupancy
_atom_site_disorder_assembly
_atom_site_disorder_group
Co1 Co 0.60416(9) 0.29085(5) 0.67550(5) 0.0266(2) Uani 1 1 d . . . . .
O5 O -0.2338(5) 0.4319(3) 0.4422(2) 0.0378(11) Uani 1 1 d . . . . .
O1 O 0.4286(5) 0.3112(3) 0.5845(3) 0.0422(12) Uani 1 1 d . . . . .
O3 O 0.0073(5) 0.2849(3) 0.2424(2) 0.0426(11) Uani 1 1 d . . . . .
O4 O 0.2650(5) 0.2686(3) 0.2950(3) 0.0463(13) Uani 1 1 d D . . . .
N3 N 0.6946(6) 0.3905(3) 0.7229(3) 0.0341(12) Uani 1 1 d . . . . .
O2 O 0.2678(6) 0.3709(3) 0.6567(3) 0.0575(15) Uani 1 1 d D . . . .
N1 N 0.7610(6) 0.2489(3) 0.6062(3) 0.0354(12) Uani 1 1 d . . . . .
N4 N 0.8718(7) 0.4739(3) 0.7812(3) 0.0427(14) Uani 1 1 d . . . . .
N2 N 0.9625(7) 0.1950(3) 0.5600(3) 0.0371(13) Uani 1 1 d . . . . .
C3 C 0.2091(7) 0.3238(3) 0.4454(3) 0.0267(13) Uani 1 1 d . . . . .
H3 H 0.3071 0.2986 0.4447 0.032 Uiso 1 1 calc R . . . .
C2 C 0.1761(7) 0.3537(3) 0.5165(3) 0.0256(12) Uani 1 1 d . . . . .
C4 C 0.0948(7) 0.3313(3) 0.3744(3) 0.0243(12) Uani 1 1 d . . . . .
C1 C 0.2986(8) 0.3452(4) 0.5935(4) 0.0335(14) Uani 1 1 d . . . . .
C8 C -0.0832(7) 0.3984(3) 0.4480(3) 0.0258(12) Uani 1 1 d . . . . .
C5 C 0.1264(7) 0.2933(4) 0.2994(3) 0.0298(13) Uani 1 1 d . . . . .
C10 C -0.4661(7) 0.4690(4) 0.4923(4) 0.0348(14) Uani 1 1 d . . . . .
H10 H -0.5329 0.4321 0.4645 0.042 Uiso 1 1 calc R . . . .
C6 C -0.0493(7) 0.3689(3) 0.3760(3) 0.0286(13) Uani 1 1 d . . . . .
H6 H -0.1247 0.3748 0.3288 0.034 Uiso 1 1 calc R . . . .
C7 C 0.0291(7) 0.3913(3) 0.5179(3) 0.0272(13) Uani 1 1 d . . . . .
H7 H 0.0070 0.4115 0.5658 0.033 Uiso 1 1 calc R . . . .
C9 C -0.2893(7) 0.4512(4) 0.5154(4) 0.0332(14) Uani 1 1 d . . . . .
H9A H -0.2300 0.4947 0.5405 0.040 Uiso 1 1 calc R . . . .
H9B H -0.2733 0.4092 0.5528 0.040 Uiso 1 1 calc R . . . .
O6 O 0.2114(9) 0.3159(5) 0.8049(4) 0.0871(19) Uani 1 1 d . . . . .
H6A H 0.2600 0.3377 0.7708 0.131 Uiso 1 1 d DG . . . .
H6B H 0.1609 0.2793 0.7791 0.131 Uiso 1 1 d G . . . .
C18 C 0.6206(8) 0.4599(4) 0.7198(4) 0.0420(17) Uani 1 1 d . . . . .
H18 H 0.5127 0.4699 0.6968 0.050 Uiso 1 1 calc R . . . .
C19 C 0.7287(9) 0.5114(4) 0.7555(4) 0.0451(17) Uani 1 1 d . . . . .
H19 H 0.7096 0.5626 0.7615 0.054 Uiso 1 1 calc R . . . .
C13 C 0.9041(8) 0.2183(4) 0.6259(4) 0.0432(16) Uani 1 1 d . . . . .
H13 H 0.9594 0.2130 0.6784 0.052 Uiso 1 1 calc R . . . .
C20 C 0.8458(8) 0.4013(4) 0.7606(4) 0.0425(17) Uani 1 1 d . . . . .
H20 H 0.9241 0.3634 0.7715 0.051 Uiso 1 1 calc R . . . .
C11 C 0.7237(9) 0.2461(4) 0.5230(4) 0.0403(16) Uani 1 1 d . . . . .
H11 H 0.6282 0.2642 0.4919 0.048 Uiso 1 1 calc R . . . .
C22 C 1.0113(8) 0.5025(4) 0.9187(4) 0.0428(17) Uani 1 1 d . . . . .
C21 C 1.0216(9) 0.5042(5) 0.8301(5) 0.052(2) Uani 1 1 d . . . . .
H21A H 1.0380 0.5558 0.8140 0.063 Uiso 1 1 calc R . . . .
H21B H 1.1148 0.4746 0.8208 0.063 Uiso 1 1 calc R . . . .
C24 C 1.0404(10) 0.4370(4) 0.9617(5) 0.060(2) Uani 1 1 d . . . . .
H24 H 1.0681 0.3935 0.9361 0.072 Uiso 1 1 calc R . . . .
C12 C 0.8481(9) 0.2129(4) 0.4946(4) 0.0476(17) Uani 1 1 d . . . . .
H12 H 0.8547 0.2040 0.4410 0.057 Uiso 1 1 calc R . . . .
C23 C 0.9706(11) 0.5657(4) 0.9575(5) 0.061(2) Uani 1 1 d . . . . .
H23 H 0.9501 0.6108 0.9293 0.073 Uiso 1 1 calc R . . . .
C15 C 1.0590(10) 0.0715(4) 0.5286(6) 0.061(2) Uani 1 1 d . . . . .
C14 C 1.1095(10) 0.1508(5) 0.5585(6) 0.066(2) Uani 1 1 d . . . . .
H14A H 1.1743 0.1483 0.6120 0.080 Uiso 1 1 calc R . . . .
H14B H 1.1750 0.1744 0.5229 0.080 Uiso 1 1 calc R . . . .
C17 C 1.0478(12) 0.0509(5) 0.4483(6) 0.075(3) Uani 1 1 d . . . . .
H17 H 1.0798 0.0854 0.4125 0.090 Uiso 1 1 calc R . . . .
C16 C 1.0101(12) 0.0200(5) 0.5805(6) 0.075(3) Uani 1 1 d . . . . .
H16 H 1.0154 0.0321 0.6345 0.090 Uiso 1 1 calc R . . . .
O7 O 0.5572(19) 0.3532(16) 0.3024(13) 0.0871(19) Uani 0.57(4) 1 d . . P A 1
H7A H 0.5740 0.3745 0.3481 0.131 Uiso 0.57(4) 1 d G . P A 1
H7B H 0.4614 0.3346 0.2935 0.131 Uiso 0.57(4) 1 d DG . P A 1
O7A O 0.569(3) 0.326(2) 0.3261(17) 0.0871(19) Uani 0.43(4) 1 d . . P A 2
H7AA H 0.6212 0.2950 0.3599 0.131 Uiso 0.43(4) 1 d G . P A 2
H7AB H 0.4718 0.3248 0.3361 0.131 Uiso 0.43(4) 1 d DG . P A 2

loop_
_atom_site_aniso_label
_atom_site_aniso_U_11
_atom_site_aniso_U_22
_atom_site_aniso_U_33
_atom_site_aniso_U_23
_atom_site_aniso_U_13
_atom_site_aniso_U_12
Co1 0.0258(4) 0.0338(4) 0.0190(4) 0.0016(4) 0.0004(3) 0.0033(4)
O5 0.027(2) 0.054(3) 0.033(2) 0.001(2) 0.0059(18) 0.014(2)
O1 0.034(2) 0.056(3) 0.033(2) 0.007(2) -0.0060(19) 0.012(2)
O3 0.036(2) 0.063(3) 0.027(2) -0.017(2) -0.0025(18) 0.004(2)
O4 0.032(2) 0.066(3) 0.040(3) -0.021(2) 0.003(2) 0.006(2)
N3 0.038(3) 0.037(3) 0.026(3) -0.005(2) -0.001(2) 0.006(2)
O2 0.054(3) 0.095(4) 0.021(2) -0.010(3) -0.001(2) 0.004(3)
N1 0.041(3) 0.029(3) 0.038(3) -0.003(2) 0.011(2) 0.001(2)
N4 0.046(3) 0.042(3) 0.039(3) -0.008(3) 0.001(3) -0.004(3)
N2 0.041(3) 0.024(3) 0.049(3) 0.000(2) 0.018(3) 0.007(2)
C3 0.023(3) 0.031(3) 0.026(3) -0.005(2) 0.004(2) -0.003(2)
C2 0.021(3) 0.029(3) 0.025(3) 0.003(2) -0.001(2) -0.005(2)
C4 0.024(3) 0.029(3) 0.020(3) -0.003(2) 0.002(2) -0.005(2)
C1 0.035(3) 0.038(4) 0.025(3) 0.004(3) -0.001(3) -0.005(3)
C8 0.024(3) 0.028(3) 0.026(3) 0.000(2) 0.007(2) -0.001(2)
C5 0.032(3) 0.034(3) 0.024(3) -0.004(3) 0.004(2) -0.008(3)
C10 0.031(3) 0.036(4) 0.040(4) 0.003(3) 0.013(3) 0.000(3)
C6 0.023(3) 0.039(4) 0.023(3) 0.002(3) 0.001(2) -0.002(3)
C7 0.030(3) 0.029(3) 0.023(3) -0.002(2) 0.007(2) -0.006(3)
C9 0.030(3) 0.033(3) 0.038(4) 0.003(3) 0.011(3) 0.006(3)
O6 0.084(4) 0.115(6) 0.063(4) 0.001(3) 0.013(3) 0.011(4)
C18 0.039(4) 0.047(4) 0.038(4) -0.003(3) 0.000(3) 0.013(3)
C19 0.052(4) 0.038(4) 0.044(4) -0.004(3) 0.002(3) 0.010(3)
C13 0.043(4) 0.042(4) 0.043(4) 0.004(3) 0.004(3) 0.003(3)
C20 0.042(4) 0.043(4) 0.039(4) -0.005(3) -0.003(3) 0.011(3)
C11 0.049(4) 0.037(4) 0.036(4) 0.002(3) 0.010(3) 0.001(3)
C22 0.035(4) 0.042(4) 0.045(4) -0.004(3) -0.010(3) -0.001(3)
C21 0.044(4) 0.053(5) 0.055(5) -0.009(4) -0.002(4) -0.015(4)
C24 0.076(6) 0.039(4) 0.057(5) -0.019(4) -0.012(4) 0.017(4)
C12 0.064(5) 0.042(4) 0.040(4) -0.004(3) 0.017(3) -0.005(4)
C23 0.087(6) 0.034(4) 0.052(5) -0.005(4) -0.012(4) 0.015(4)
C15 0.063(5) 0.038(4) 0.094(7) 0.006(4) 0.051(5) 0.017(4)
C14 0.054(5) 0.054(5) 0.099(7) 0.001(5) 0.034(5) 0.010(4)
C17 0.105(8) 0.042(5) 0.094(7) 0.008(5) 0.063(6) 0.009(5)
C16 0.090(7) 0.049(5) 0.100(8) 0.003(5) 0.058(6) 0.011(5)
O7 0.084(4) 0.115(6) 0.063(4) 0.001(3) 0.013(3) 0.011(4)
O7A 0.084(4) 0.115(6) 0.063(4) 0.001(3) 0.013(3) 0.011(4)

loop_
_atom_type_symbol
_atom_type_description
_atom_type_scat_dispersion_real
_atom_type_scat_dispersion_imag
_atom_type_scat_source
C C 0.0033 0.0016 'International Tables Vol C Tables 4.2.6.8 and 6.1.1.4'
H H 0.0000 0.0000 'International Tables Vol C Tables 4.2.6.8 and 6.1.1.4'
Co Co 0.3494 0.9721 'International Tables Vol C Tables 4.2.6.8 and 6.1.1.4'
N N 0.0061 0.0033 'International Tables Vol C Tables 4.2.6.8 and 6.1.1.4'
O O 0.0106 0.0060 'International Tables Vol C Tables 4.2.6.8 and 6.1.1.4'

loop_
_geom_angle_atom_site_label_1
_geom_angle_atom_site_label_2
_geom_angle_atom_site_label_3
_geom_angle
_geom_angle_site_symmetry_1
_geom_angle_site_symmetry_3
_geom_angle_publ_flag
O1 Co1 O3 104.35(19) . 4_666 ?
O1 Co1 N3 108.9(2) . . ?
O1 Co1 N1 94.6(2) . . ?
O3 Co1 N3 121.1(2) 4_666 . ?
O3 Co1 N1 115.9(2) 4_666 . ?
N3 Co1 N1 108.3(2) . . ?
C8 O5 C9 117.7(4) . . ?
C1 O1 Co1 121.8(4) . . ?
C5 O3 Co1 99.8(4) . 4_565 ?
C18 N3 Co1 129.2(4) . . ?
C20 N3 Co1 125.0(5) . . ?
C20 N3 C18 105.7(6) . . ?
C13 N1 Co1 130.9(5) . . ?
C13 N1 C11 106.2(6) . . ?
C11 N1 Co1 122.8(4) . . ?
C19 N4 C21 127.3(6) . . ?
C20 N4 C19 106.9(6) . . ?
C20 N4 C21 125.4(6) . . ?
C13 N2 C12 107.2(5) . . ?
C13 N2 C14 126.8(7) . . ?
C12 N2 C14 125.6(6) . . ?
C2 C3 C4 120.0(5) . . ?
C3 C2 C1 120.2(5) . . ?
C3 C2 C7 120.2(5) . . ?
C7 C2 C1 119.6(5) . . ?
C3 C4 C5 119.3(5) . . ?
C6 C4 C3 119.6(5) . . ?
C6 C4 C5 120.9(5) . . ?
O1 C1 C2 113.9(5) . . ?
O2 C1 O1 126.1(6) . . ?
O2 C1 C2 120.0(6) . . ?
O5 C8 C6 114.6(5) . . ?
O5 C8 C7 125.1(5) . . ?
C7 C8 C6 120.3(5) . . ?
O3 C5 C4 118.0(5) . . ?
O4 C5 O3 121.6(5) . . ?
O4 C5 C4 120.4(5) . . ?
C10 C10 C9 125.2(8) 3_466 . ?
C4 C6 C8 120.3(5) . . ?
C8 C7 C2 119.6(5) . . ?
O5 C9 C10 105.9(5) . . ?
C19 C18 N3 109.3(6) . . ?
C18 C19 N4 106.9(6) . . ?
N1 C13 N2 111.1(6) . . ?
N3 C20 N4 111.2(6) . . ?
C12 C11 N1 109.0(6) . . ?
C24 C22 C21 120.4(7) . . ?
C23 C22 C21 121.2(7) . . ?
C23 C22 C24 118.4(7) . . ?
N4 C21 C22 111.2(6) . . ?
C22 C24 C23 121.0(7) . 3_767 ?
C11 C12 N2 106.5(6) . . ?
C22 C23 C24 120.6(7) . 3_767 ?
C17 C15 C14 122.2(8) . . ?
C16 C15 C14 119.6(9) . . ?
C16 C15 C17 118.0(8) . . ?
N2 C14 C15 108.5(7) . . ?
C15 C17 C16 122.4(8) . 3_756 ?
C15 C16 C17 119.7(9) . 3_756 ?

loop_
_geom_bond_atom_site_label_1
_geom_bond_atom_site_label_2
_geom_bond_distance
_geom_bond_site_symmetry_2
_geom_bond_publ_flag
Co1 O1 1.960(4) . ?
Co1 O3 2.008(4) 4_666 ?
Co1 N3 2.027(5) . ?
Co1 N1 2.034(5) . ?
O5 C8 1.372(7) . ?
O5 C9 1.433(7) . ?
O1 C1 1.268(8) . ?
O3 Co1 2.008(4) 4_565 ?
O3 C5 1.264(7) . ?
O4 C5 1.244(7) . ?
N3 C18 1.371(8) . ?
N3 C20 1.321(8) . ?
O2 C1 1.227(8) . ?
N1 C13 1.296(8) . ?
N1 C11 1.386(8) . ?
N4 C19 1.365(9) . ?
N4 C20 1.340(9) . ?
N4 C21 1.471(8) . ?
N2 C13 1.352(8) . ?
N2 C12 1.364(9) . ?
N2 C14 1.452(9) . ?
C3 C2 1.381(8) . ?
C3 C4 1.401(7) . ?
C2 C1 1.514(8) . ?
C2 C7 1.393(8) . ?
C4 C5 1.497(8) . ?
C4 C6 1.373(8) . ?
C8 C6 1.396(8) . ?
C8 C7 1.378(8) . ?
C10 C10 1.281(12) 3_466 ?
C10 C9 1.486(8) . ?
C18 C19 1.346(10) . ?
C11 C12 1.345(10) . ?
C22 C21 1.513(10) . ?
C22 C24 1.368(10) . ?
C22 C23 1.367(10) . ?
C24 C23 1.384(11) 3_767 ?
C23 C24 1.384(11) 3_767 ?
C15 C14 1.526(12) . ?
C15 C17 1.390(12) . ?
C15 C16 1.374(11) . ?
C17 C16 1.401(12) 3_756 ?
C16 C17 1.401(12) 3_756 ?

loop_
_geom_hbond_atom_site_label_D
_geom_hbond_atom_site_label_H
_geom_hbond_atom_site_label_A
_geom_hbond_distance_DH
_geom_hbond_distance_HA
_geom_hbond_distance_DA
_geom_hbond_angle_DHA
_geom_hbond_site_symmetry_A
O6 H6A O2 0.85 2.02 2.797(8) 150.7 .
O6 H6B O7A 0.85 2.21 2.82(3) 129.0 4_566
O7 H7B O4 0.85 2.01 2.84(2) 163.7 .
O7A H7AB O4 0.85 2.00 2.68(2) 136.3 .
